data_7706600
loop_
_publ_author_name
'Mote, Nilesh R.'
'Gaikwad, Shahaji R.'
'Khopade, Kishor V.'
'Gonnade, Rajesh G.'
'Chikkali, Samir H.'

_publ_section_title
;
 Controlled di-lithiation enabled synthesis of phosphine-sulfonamide
 ligands and implications in ethylene oligomerization.
;
_journal_issue 10
_journal_name_full 'Dalton transactions (Cambridge, England : 2003)'
_journal_page_first 3717
_journal_page_last 3723
_journal_paper_doi 10.1039/d1dt00093d
_journal_volume 50
_journal_year 2021
_chemical_formula_moiety 'C33 H33 N2 O4 P Pd S'
_chemical_formula_sum 'C33 H33 N2 O4 P Pd S'
_chemical_formula_weight 691.04
_space_group_crystal_system triclinic
_space_group_IT_number 2
_space_group_name_Hall '-P 1'
_space_group_name_H-M_alt 'P -1'
_atom_sites_solution_hydrogens geom
_audit_creation_method SHELXL-2014/7
_audit_update_record
;
2020-01-13 deposited with the CCDC.	2021-02-04 downloaded from the CCDC.
;
_cell_angle_alpha 91.745(8)
_cell_angle_beta 100.761(8)
_cell_angle_gamma 95.062(9)
_cell_formula_units_Z 2
_cell_length_a 9.959(2)
_cell_length_b 11.496(3)
_cell_length_c 13.574(3)
_cell_measurement_reflns_used 9681
_cell_measurement_temperature 100(2)
_cell_measurement_theta_max 30.51
_cell_measurement_theta_min 2.34
_cell_volume 1519.0(6)
_computing_cell_refinement 'SAINT (Bruker, 2016)'
_computing_data_collection 'APEX3 (Bruker, 2016)'
_computing_data_reduction 'SAINT (Bruker, 2016)'
_computing_molecular_graphics 'Bruker SHELXTL'
_computing_publication_material 'Bruker SHELXTL'
_computing_structure_refinement 'SHELXL-2014/7 (Sheldrick, 2014)'
_computing_structure_solution 'SHELXS-97 (Sheldrick 2008)'
_diffrn_ambient_temperature 100(2)
_diffrn_detector 'Photon II CPAD Area Detector'
_diffrn_detector_area_resol_mean 7.39
_diffrn_measured_fraction_theta_full 0.996
_diffrn_measured_fraction_theta_max 0.997
_diffrn_measurement_device '\k-geometry diffractometer'
_diffrn_measurement_device_type 'Bruker D8 VENTURE Kappa Duo PHOTON II CPAD'
_diffrn_measurement_method '\f and \w scans'
_diffrn_radiation_monochromator 'multilayer mirrors'
_diffrn_radiation_type MoK\a
_diffrn_radiation_wavelength 0.71073
_diffrn_reflns_av_R_equivalents 0.0510
_diffrn_reflns_av_unetI/netI 0.0302
_diffrn_reflns_Laue_measured_fraction_full 0.996
_diffrn_reflns_Laue_measured_fraction_max 0.997
_diffrn_reflns_limit_h_max 13
_diffrn_reflns_limit_h_min -13
_diffrn_reflns_limit_k_max 15
_diffrn_reflns_limit_k_min -15
_diffrn_reflns_limit_l_max 17
_diffrn_reflns_limit_l_min -17
_diffrn_reflns_number 50137
_diffrn_reflns_point_group_measured_fraction_full 0.996
_diffrn_reflns_point_group_measured_fraction_max 0.997
_diffrn_reflns_theta_full 25.242
_diffrn_reflns_theta_max 27.997
_diffrn_reflns_theta_min 2.614
_diffrn_source 'micro-focus sealed tube'
_diffrn_source_type 'Incoatech I\mS HB'
_exptl_absorpt_coefficient_mu 0.773
_exptl_absorpt_correction_T_max 0.977
_exptl_absorpt_correction_T_min 0.861
_exptl_absorpt_correction_type multi-scan
_exptl_absorpt_process_details 'SADABS (BRUKER, 2016)'
_exptl_crystal_colour COLOURLESS
_exptl_crystal_density_diffrn 1.511
_exptl_crystal_description PLATE
_exptl_crystal_F_000 708
_exptl_crystal_size_max 0.200
_exptl_crystal_size_mid 0.170
_exptl_crystal_size_min 0.030
_refine_diff_density_max 1.065
_refine_diff_density_min -0.631
_refine_diff_density_rms 0.078
_refine_ls_extinction_method none
_refine_ls_goodness_of_fit_ref 1.062
_refine_ls_hydrogen_treatment constr
_refine_ls_matrix_type full
_refine_ls_number_parameters 383
_refine_ls_number_reflns 7286
_refine_ls_number_restraints 0
_refine_ls_restrained_S_all 1.062
_refine_ls_R_factor_all 0.0318
_refine_ls_R_factor_gt 0.0273
_refine_ls_shift/su_max 0.000
_refine_ls_shift/su_mean 0.000
_refine_ls_structure_factor_coef Fsqd
_refine_ls_weighting_details 'w=1/[\s^2^(Fo^2^)+(0.0260P)^2^+1.9223P] where P=(Fo^2^+2Fc^2^)/3'
_refine_ls_weighting_scheme calc
_refine_ls_wR_factor_gt 0.0689
_refine_ls_wR_factor_ref 0.0720
_reflns_Friedel_coverage 0.000
_reflns_number_gt 6609
_reflns_number_total 7286
_reflns_threshold_expression 'I > 2\s(I)'
_cod_data_source_file d1dt00093d2.cif
_cod_data_source_block mo_Nilesh_13_11_2018_0m_a
_cod_depositor_comments
;
The following automatic conversions were performed:

data item '_exptl_absorpt_correction_type' value 'MULTI-SCAN' was
changed to 'multi-scan' in accordance with the
/home/data/users/saulius/crontab/automatic-downloads/rss-feeds/RSC/lib/dictionaries/cif_core.dic
dictionary named 'cif_core.dic' version 2.4.2 last updated on
2011-04-26.

Automatic conversion script
Id: cif_fix_values 7556 2019-12-06 15:28:31Z antanas 

 Adding full bibliography for 7706599--7706603.cif.
;
_cod_database_code 7706600
_shelx_shelxl_version_number 2014/7
_shelx_space_group_comment
;
The symmetry employed for this shelxl refinement is uniquely defined
by the following loop, which should always be used as a source of
symmetry information in preference to the above space-group names.
They are only intended as comments.
;
_shelx_estimated_absorpt_t_min 0.861
_shelx_estimated_absorpt_t_max 0.977

loop_
_space_group_symop_operation_xyz
'x, y, z'
'-x, -y, -z'

loop_
_atom_site_label
_atom_site_type_symbol
_atom_site_fract_x
_atom_site_fract_y
_atom_site_fract_z
_atom_site_U_iso_or_equiv
_atom_site_adp_type
_atom_site_occupancy
_atom_site_site_symmetry_order
_atom_site_calc_flag
_atom_site_refinement_flags_posn
_atom_site_refinement_flags_adp
_atom_site_refinement_flags_occupancy
_atom_site_disorder_assembly
_atom_site_disorder_group
Pd1 Pd 0.23857(2) 0.24167(2) 0.36531(2) 0.01327(5) Uani 1 1 d . . . . .
S1 S 0.07116(5) 0.36037(4) 0.18655(4) 0.01435(10) Uani 1 1 d . . . . .
P1 P 0.29392(5) 0.16353(4) 0.22733(4) 0.01198(10) Uani 1 1 d . . . . .
O1 O 0.29589(16) 0.00342(14) 0.04443(11) 0.0209(3) Uani 1 1 d . . . . .
O2 O 0.53542(17) 0.32220(14) 0.28139(13) 0.0266(4) Uani 1 1 d . . . . .
O3 O -0.01546(15) 0.44883(14) 0.14678(11) 0.0199(3) Uani 1 1 d . . . . .
O4 O 0.00130(15) 0.24702(13) 0.19493(11) 0.0181(3) Uani 1 1 d . . . . .
N1 N 0.16624(17) 0.39698(15) 0.29338(12) 0.0143(3) Uani 1 1 d . . . . .
N2 N 0.17531(18) 0.29591(15) 0.49872(12) 0.0158(3) Uani 1 1 d . . . . .
C1 C 0.1819(2) 0.03277(17) 0.17908(14) 0.0145(4) Uani 1 1 d . . . . .
C2 C 0.0767(2) -0.00214(18) 0.23024(16) 0.0181(4) Uani 1 1 d . . . . .
H2 H 0.0701 0.0400 0.2902 0.022 Uiso 1 1 calc R U . . .
C3 C -0.0181(2) -0.0969(2) 0.19537(18) 0.0235(5) Uani 1 1 d . . . . .
H3 H -0.0879 -0.1204 0.2317 0.028 Uiso 1 1 calc R U . . .
C4 C -0.0098(2) -0.1566(2) 0.10741(18) 0.0254(5) Uani 1 1 d . . . . .
H4 H -0.0756 -0.2207 0.0829 0.031 Uiso 1 1 calc R U . . .
C5 C 0.0919(2) -0.12529(19) 0.05431(17) 0.0222(4) Uani 1 1 d . . . . .
H5 H 0.0957 -0.1672 -0.0064 0.027 Uiso 1 1 calc R U . . .
C6 C 0.1896(2) -0.03141(18) 0.09037(15) 0.0164(4) Uani 1 1 d . . . . .
C7 C 0.3015(3) -0.0556(2) -0.04882(17) 0.0286(5) Uani 1 1 d . . . . .
H7A H 0.3146 -0.1380 -0.0377 0.043 Uiso 1 1 calc R U . . .
H7B H 0.3784 -0.0191 -0.0763 0.043 Uiso 1 1 calc R U . . .
H7C H 0.2155 -0.0501 -0.0964 0.043 Uiso 1 1 calc R U . . .
C8 C 0.4685(2) 0.12301(18) 0.25071(14) 0.0150(4) Uani 1 1 d . . . . .
C9 C 0.4990(2) 0.00750(19) 0.25315(16) 0.0199(4) Uani 1 1 d . . . . .
H9 H 0.4276 -0.0538 0.2339 0.024 Uiso 1 1 calc R U . . .
C10 C 0.6333(3) -0.0188(2) 0.28351(18) 0.0290(5) Uani 1 1 d . . . . .
H10 H 0.6532 -0.0981 0.2857 0.035 Uiso 1 1 calc R U . . .
C11 C 0.7373(2) 0.0686(3) 0.31034(19) 0.0337(6) Uani 1 1 d . . . . .
H11 H 0.8288 0.0494 0.3311 0.040 Uiso 1 1 calc R U . . .
C12 C 0.7107(2) 0.1852(3) 0.30762(18) 0.0307(5) Uani 1 1 d . . . . .
H12 H 0.7836 0.2457 0.3240 0.037 Uiso 1 1 calc R U . . .
C13 C 0.5756(2) 0.2118(2) 0.28048(16) 0.0205(4) Uani 1 1 d . . . . .
C14 C 0.6383(3) 0.4186(2) 0.3006(2) 0.0375(6) Uani 1 1 d . . . . .
H14A H 0.6933 0.4144 0.3681 0.056 Uiso 1 1 calc R U . . .
H14B H 0.5945 0.4918 0.2962 0.056 Uiso 1 1 calc R U . . .
H14C H 0.6978 0.4160 0.2509 0.056 Uiso 1 1 calc R U . . .
C15 C 0.2859(2) 0.26101(17) 0.12149(14) 0.0134(4) Uani 1 1 d . . . . .
C16 C 0.1894(2) 0.34353(17) 0.10429(14) 0.0143(4) Uani 1 1 d . . . . .
C17 C 0.1902(2) 0.41914(18) 0.02617(15) 0.0168(4) Uani 1 1 d . . . . .
H17 H 0.1243 0.4746 0.0147 0.020 Uiso 1 1 calc R U . . .
C18 C 0.2876(2) 0.41354(18) -0.03538(15) 0.0184(4) Uani 1 1 d . . . . .
H18 H 0.2874 0.4655 -0.0885 0.022 Uiso 1 1 calc R U . . .
C19 C 0.3846(2) 0.33300(19) -0.01988(15) 0.0179(4) Uani 1 1 d . . . . .
C20 C 0.3817(2) 0.25783(18) 0.05890(15) 0.0166(4) Uani 1 1 d . . . . .
H20 H 0.4477 0.2024 0.0702 0.020 Uiso 1 1 calc R U . . .
C21 C 0.4925(2) 0.3263(2) -0.08483(16) 0.0238(5) Uani 1 1 d . . . . .
H21A H 0.4752 0.2523 -0.1249 0.036 Uiso 1 1 calc R U . . .
H21B H 0.5838 0.3307 -0.0419 0.036 Uiso 1 1 calc R U . . .
H21C H 0.4883 0.3917 -0.1296 0.036 Uiso 1 1 calc R U . . .
C22 C 0.2393(2) 0.50892(18) 0.31202(15) 0.0148(4) Uani 1 1 d . . . . .
C23 C 0.3309(2) 0.52948(18) 0.40485(15) 0.0177(4) Uani 1 1 d . . . . .
H23 H 0.3489 0.4662 0.4473 0.021 Uiso 1 1 calc R U . . .
C24 C 0.3950(2) 0.63993(19) 0.43542(16) 0.0209(4) Uani 1 1 d . . . . .
H24 H 0.4535 0.6522 0.4994 0.025 Uiso 1 1 calc R U . . .
C25 C 0.3741(2) 0.7333(2) 0.37290(18) 0.0240(5) Uani 1 1 d . . . . .
H25 H 0.4172 0.8094 0.3938 0.029 Uiso 1 1 calc R U . . .
C26 C 0.2890(2) 0.71253(19) 0.27941(17) 0.0213(4) Uani 1 1 d . . . . .
H26 H 0.2754 0.7751 0.2356 0.026 Uiso 1 1 calc R U . . .
C27 C 0.2237(2) 0.60308(19) 0.24880(16) 0.0185(4) Uani 1 1 d . . . . .
H27 H 0.1674 0.5912 0.1840 0.022 Uiso 1 1 calc R U . . .
C28 C 0.2483(2) 0.28773(19) 0.59180(16) 0.0197(4) Uani 1 1 d . . . . .
H28 H 0.3358 0.2586 0.5991 0.024 Uiso 1 1 calc R U . . .
C29 C 0.2013(2) 0.31994(19) 0.67699(16) 0.0200(4) Uani 1 1 d . . . . .
H29 H 0.2562 0.3132 0.7414 0.024 Uiso 1 1 calc R U . . .
C30 C 0.0762(3) 0.3613(2) 0.66875(17) 0.0267(5) Uani 1 1 d . . . . .
H30 H 0.0432 0.3855 0.7266 0.032 Uiso 1 1 calc R U . . .
C31 C -0.0019(3) 0.3670(3) 0.5734(2) 0.0375(6) Uani 1 1 d . . . . .
H31 H -0.0914 0.3925 0.5649 0.045 Uiso 1 1 calc R U . . .
C32 C 0.0518(2) 0.3353(2) 0.49060(17) 0.0285(5) Uani 1 1 d . . . . .
H32 H -0.0013 0.3418 0.4255 0.034 Uiso 1 1 calc R U . . .
C33 C 0.3082(2) 0.09756(19) 0.43575(16) 0.0213(4) Uani 1 1 d . . . . .
H33A H 0.4028 0.1166 0.4717 0.032 Uiso 1 1 calc R U . . .
H33B H 0.3053 0.0337 0.3857 0.032 Uiso 1 1 calc R U . . .
H33C H 0.2497 0.0734 0.4835 0.032 Uiso 1 1 calc R U . . .

loop_
_atom_site_aniso_label
_atom_site_aniso_U_11
_atom_site_aniso_U_22
_atom_site_aniso_U_33
_atom_site_aniso_U_23
_atom_site_aniso_U_13
_atom_site_aniso_U_12
Pd1 0.01683(8) 0.01277(8) 0.01001(7) 0.00076(5) 0.00166(5) 0.00220(5)
S1 0.0147(2) 0.0162(2) 0.0115(2) 0.00071(17) 0.00015(17) 0.00339(18)
P1 0.0136(2) 0.0111(2) 0.0111(2) 0.00120(17) 0.00199(18) 0.00076(18)
O1 0.0255(8) 0.0222(8) 0.0159(7) -0.0041(6) 0.0089(6) -0.0015(6)
O2 0.0274(9) 0.0169(8) 0.0299(9) 0.0020(6) -0.0042(7) -0.0083(6)
O3 0.0191(7) 0.0228(8) 0.0175(7) 0.0025(6) -0.0009(6) 0.0083(6)
O4 0.0163(7) 0.0198(7) 0.0172(7) 0.0002(6) 0.0013(6) 0.0000(6)
N1 0.0174(8) 0.0152(8) 0.0097(7) 0.0018(6) -0.0001(6) 0.0031(6)
N2 0.0176(8) 0.0172(8) 0.0130(8) 0.0021(6) 0.0037(6) 0.0022(7)
C1 0.0168(9) 0.0128(9) 0.0133(9) 0.0005(7) 0.0018(7) 0.0008(7)
C2 0.0193(10) 0.0156(10) 0.0192(10) -0.0003(8) 0.0046(8) -0.0008(8)
C3 0.0207(11) 0.0206(11) 0.0293(12) 0.0020(9) 0.0070(9) -0.0031(8)
C4 0.0234(11) 0.0185(11) 0.0301(12) -0.0030(9) -0.0020(9) -0.0049(9)
C5 0.0273(11) 0.0168(10) 0.0191(10) -0.0055(8) -0.0029(8) 0.0006(9)
C6 0.0191(10) 0.0149(9) 0.0147(9) 0.0012(7) 0.0016(7) 0.0023(8)
C7 0.0337(13) 0.0376(14) 0.0164(10) -0.0043(9) 0.0080(9) 0.0089(11)
C8 0.0149(9) 0.0178(10) 0.0128(9) 0.0042(7) 0.0031(7) 0.0019(7)
C9 0.0229(11) 0.0202(10) 0.0182(10) 0.0042(8) 0.0060(8) 0.0050(8)
C10 0.0318(13) 0.0346(13) 0.0245(11) 0.0074(10) 0.0073(10) 0.0184(11)
C11 0.0175(11) 0.0579(18) 0.0265(12) -0.0003(12) 0.0013(9) 0.0158(11)
C12 0.0162(11) 0.0475(16) 0.0259(12) 0.0000(11) 0.0010(9) -0.0034(10)
C13 0.0195(10) 0.0235(11) 0.0170(10) 0.0026(8) 0.0013(8) -0.0027(8)
C14 0.0475(16) 0.0298(13) 0.0284(13) 0.0020(10) 0.0020(12) -0.0228(12)
C15 0.0155(9) 0.0126(9) 0.0108(8) 0.0016(7) 0.0000(7) -0.0006(7)
C16 0.0161(9) 0.0152(9) 0.0102(8) -0.0009(7) -0.0002(7) 0.0007(7)
C17 0.0213(10) 0.0154(9) 0.0127(9) 0.0013(7) -0.0009(8) 0.0041(8)
C18 0.0255(11) 0.0172(10) 0.0111(9) 0.0022(7) 0.0006(8) 0.0006(8)
C19 0.0207(10) 0.0191(10) 0.0133(9) 0.0018(8) 0.0032(8) -0.0016(8)
C20 0.0170(9) 0.0165(10) 0.0156(9) 0.0005(7) 0.0024(8) 0.0002(8)
C21 0.0247(11) 0.0295(12) 0.0182(10) 0.0054(9) 0.0067(9) 0.0004(9)
C22 0.0152(9) 0.0159(9) 0.0136(9) 0.0003(7) 0.0029(7) 0.0031(7)
C23 0.0184(10) 0.0167(10) 0.0176(9) 0.0034(8) 0.0009(8) 0.0038(8)
C24 0.0183(10) 0.0212(11) 0.0206(10) 0.0017(8) -0.0024(8) 0.0006(8)
C25 0.0239(11) 0.0170(10) 0.0288(12) 0.0019(9) 0.0008(9) -0.0021(8)
C26 0.0223(11) 0.0174(10) 0.0244(11) 0.0090(8) 0.0037(9) 0.0014(8)
C27 0.0189(10) 0.0204(10) 0.0166(9) 0.0034(8) 0.0031(8) 0.0029(8)
C28 0.0193(10) 0.0201(10) 0.0190(10) 0.0006(8) 0.0020(8) 0.0029(8)
C29 0.0241(11) 0.0189(10) 0.0160(9) 0.0012(8) 0.0029(8) -0.0010(8)
C30 0.0318(13) 0.0324(13) 0.0184(10) 0.0003(9) 0.0106(9) 0.0050(10)
C31 0.0227(12) 0.065(2) 0.0284(13) 0.0024(12) 0.0075(10) 0.0177(12)
C32 0.0194(11) 0.0481(15) 0.0181(10) 0.0028(10) 0.0014(9) 0.0083(10)
C33 0.0322(12) 0.0183(10) 0.0133(9) 0.0040(8) 0.0020(8) 0.0058(9)

loop_
_atom_type_symbol
_atom_type_description
_atom_type_scat_dispersion_real
_atom_type_scat_dispersion_imag
_atom_type_scat_source
C C 0.0033 0.0016 'International Tables Vol C Tables 4.2.6.8 and 6.1.1.4'
H H 0.0000 0.0000 'International Tables Vol C Tables 4.2.6.8 and 6.1.1.4'
N N 0.0061 0.0033 'International Tables Vol C Tables 4.2.6.8 and 6.1.1.4'
O O 0.0106 0.0060 'International Tables Vol C Tables 4.2.6.8 and 6.1.1.4'
P P 0.1023 0.0942 'International Tables Vol C Tables 4.2.6.8 and 6.1.1.4'
Pd Pd -0.9988 1.0072 'International Tables Vol C Tables 4.2.6.8 and 6.1.1.4'
S S 0.1246 0.1234 'International Tables Vol C Tables 4.2.6.8 and 6.1.1.4'

loop_
_geom_angle_atom_site_label_1
_geom_angle_atom_site_label_2
_geom_angle_atom_site_label_3
_geom_angle
_geom_angle_site_symmetry_1
_geom_angle_site_symmetry_3
_geom_angle_publ_flag
C33 Pd1 N2 88.91(8) . . ?
C33 Pd1 N1 178.80(8) . . ?
N2 Pd1 N1 90.17(6) . . ?
C33 Pd1 P1 86.35(6) . . ?
N2 Pd1 P1 173.24(5) . . ?
N1 Pd1 P1 94.63(5) . . ?
O4 S1 O3 115.64(9) . . ?
O4 S1 N1 107.27(9) . . ?
O3 S1 N1 113.86(9) . . ?
O4 S1 C16 107.75(9) . . ?
O3 S1 C16 107.15(9) . . ?
N1 S1 C16 104.43(9) . . ?
C8 P1 C1 107.27(9) . . ?
C8 P1 C15 104.77(9) . . ?
C1 P1 C15 105.72(9) . . ?
C8 P1 Pd1 111.75(7) . . ?
C1 P1 Pd1 111.99(7) . . ?
C15 P1 Pd1 114.75(7) . . ?
C6 O1 C7 117.42(17) . . ?
C13 O2 C14 118.6(2) . . ?
C22 N1 S1 120.94(14) . . ?
C22 N1 Pd1 123.24(13) . . ?
S1 N1 Pd1 109.62(9) . . ?
C32 N2 C28 117.47(18) . . ?
C32 N2 Pd1 118.06(14) . . ?
C28 N2 Pd1 124.37(14) . . ?
C2 C1 C6 118.13(18) . . ?
C2 C1 P1 117.63(15) . . ?
C6 C1 P1 124.13(15) . . ?
C3 C2 C1 121.4(2) . . ?
C3 C2 H2 119.3 . . ?
C1 C2 H2 119.3 . . ?
C4 C3 C2 119.2(2) . . ?
C4 C3 H3 120.4 . . ?
C2 C3 H3 120.4 . . ?
C5 C4 C3 121.4(2) . . ?
C5 C4 H4 119.3 . . ?
C3 C4 H4 119.3 . . ?
C4 C5 C6 119.5(2) . . ?
C4 C5 H5 120.2 . . ?
C6 C5 H5 120.2 . . ?
O1 C6 C5 123.53(19) . . ?
O1 C6 C1 116.24(18) . . ?
C5 C6 C1 120.22(19) . . ?
O1 C7 H7A 109.5 . . ?
O1 C7 H7B 109.5 . . ?
H7A C7 H7B 109.5 . . ?
O1 C7 H7C 109.5 . . ?
H7A C7 H7C 109.5 . . ?
H7B C7 H7C 109.5 . . ?
C9 C8 C13 118.7(2) . . ?
C9 C8 P1 122.65(16) . . ?
C13 C8 P1 118.07(16) . . ?
C10 C9 C8 120.3(2) . . ?
C10 C9 H9 119.8 . . ?
C8 C9 H9 119.8 . . ?
C11 C10 C9 120.4(2) . . ?
C11 C10 H10 119.8 . . ?
C9 C10 H10 119.8 . . ?
C10 C11 C12 120.8(2) . . ?
C10 C11 H11 119.6 . . ?
C12 C11 H11 119.6 . . ?
C11 C12 C13 118.9(2) . . ?
C11 C12 H12 120.5 . . ?
C13 C12 H12 120.5 . . ?
O2 C13 C12 124.5(2) . . ?
O2 C13 C8 114.80(19) . . ?
C12 C13 C8 120.7(2) . . ?
O2 C14 H14A 109.5 . . ?
O2 C14 H14B 109.5 . . ?
H14A C14 H14B 109.5 . . ?
O2 C14 H14C 109.5 . . ?
H14A C14 H14C 109.5 . . ?
H14B C14 H14C 109.5 . . ?
C20 C15 C16 118.18(18) . . ?
C20 C15 P1 119.89(15) . . ?
C16 C15 P1 121.86(15) . . ?
C17 C16 C15 120.30(18) . . ?
C17 C16 S1 118.64(15) . . ?
C15 C16 S1 120.93(15) . . ?
C16 C17 C18 120.10(19) . . ?
C16 C17 H17 120.0 . . ?
C18 C17 H17 120.0 . . ?
C19 C18 C17 120.85(19) . . ?
C19 C18 H18 119.6 . . ?
C17 C18 H18 119.6 . . ?
C18 C19 C20 118.02(19) . . ?
C18 C19 C21 121.81(19) . . ?
C20 C19 C21 120.17(19) . . ?
C15 C20 C19 122.55(19) . . ?
C15 C20 H20 118.7 . . ?
C19 C20 H20 118.7 . . ?
C19 C21 H21A 109.5 . . ?
C19 C21 H21B 109.5 . . ?
H21A C21 H21B 109.5 . . ?
C19 C21 H21C 109.5 . . ?
H21A C21 H21C 109.5 . . ?
H21B C21 H21C 109.5 . . ?
C27 C22 C23 117.17(19) . . ?
C27 C22 N1 125.82(18) . . ?
C23 C22 N1 116.93(18) . . ?
C24 C23 C22 121.38(19) . . ?
C24 C23 H23 119.3 . . ?
C22 C23 H23 119.3 . . ?
C23 C24 C25 120.4(2) . . ?
C23 C24 H24 119.8 . . ?
C25 C24 H24 119.8 . . ?
C26 C25 C24 118.5(2) . . ?
C26 C25 H25 120.7 . . ?
C24 C25 H25 120.7 . . ?
C27 C26 C25 121.4(2) . . ?
C27 C26 H26 119.3 . . ?
C25 C26 H26 119.3 . . ?
C26 C27 C22 120.9(2) . . ?
C26 C27 H27 119.5 . . ?
C22 C27 H27 119.5 . . ?
N2 C28 C29 122.6(2) . . ?
N2 C28 H28 118.7 . . ?
C29 C28 H28 118.7 . . ?
C30 C29 C28 119.9(2) . . ?
C30 C29 H29 120.0 . . ?
C28 C29 H29 120.0 . . ?
C29 C30 C31 118.1(2) . . ?
C29 C30 H30 121.0 . . ?
C31 C30 H30 121.0 . . ?
C32 C31 C30 119.3(2) . . ?
C32 C31 H31 120.3 . . ?
C30 C31 H31 120.4 . . ?
N2 C32 C31 122.5(2) . . ?
N2 C32 H32 118.7 . . ?
C31 C32 H32 118.7 . . ?
Pd1 C33 H33A 109.5 . . ?
Pd1 C33 H33B 109.5 . . ?
H33A C33 H33B 109.5 . . ?
Pd1 C33 H33C 109.5 . . ?
H33A C33 H33C 109.5 . . ?
H33B C33 H33C 109.5 . . ?

loop_
_geom_bond_atom_site_label_1
_geom_bond_atom_site_label_2
_geom_bond_distance
_geom_bond_site_symmetry_2
_geom_bond_publ_flag
Pd1 C33 2.047(2) . ?
Pd1 N2 2.1194(17) . ?
Pd1 N1 2.1749(17) . ?
Pd1 P1 2.2336(6) . ?
S1 O4 1.4401(16) . ?
S1 O3 1.4436(15) . ?
S1 N1 1.5987(17) . ?
S1 C16 1.786(2) . ?
P1 C8 1.813(2) . ?
P1 C1 1.818(2) . ?
P1 C15 1.843(2) . ?
O1 C6 1.363(3) . ?
O1 C7 1.431(3) . ?
O2 C13 1.364(3) . ?
O2 C14 1.424(3) . ?
N1 C22 1.413(3) . ?
N2 C32 1.335(3) . ?
N2 C28 1.345(3) . ?
C1 C2 1.398(3) . ?
C1 C6 1.411(3) . ?
C2 C3 1.386(3) . ?
C2 H2 0.9500 . ?
C3 C4 1.379(3) . ?
C3 H3 0.9500 . ?
C4 C5 1.378(3) . ?
C4 H4 0.9500 . ?
C5 C6 1.398(3) . ?
C5 H5 0.9500 . ?
C7 H7A 0.9800 . ?
C7 H7B 0.9800 . ?
C7 H7C 0.9800 . ?
C8 C9 1.388(3) . ?
C8 C13 1.402(3) . ?
C9 C10 1.387(3) . ?
C9 H9 0.9500 . ?
C10 C11 1.367(4) . ?
C10 H10 0.9500 . ?
C11 C12 1.389(4) . ?
C11 H11 0.9500 . ?
C12 C13 1.391(3) . ?
C12 H12 0.9500 . ?
C14 H14A 0.9800 . ?
C14 H14B 0.9800 . ?
C14 H14C 0.9800 . ?
C15 C20 1.393(3) . ?
C15 C16 1.403(3) . ?
C16 C17 1.392(3) . ?
C17 C18 1.398(3) . ?
C17 H17 0.9500 . ?
C18 C19 1.389(3) . ?
C18 H18 0.9500 . ?
C19 C20 1.398(3) . ?
C19 C21 1.517(3) . ?
C20 H20 0.9500 . ?
C21 H21A 0.9800 . ?
C21 H21B 0.9800 . ?
C21 H21C 0.9800 . ?
C22 C27 1.403(3) . ?
C22 C23 1.410(3) . ?
C23 C24 1.385(3) . ?
C23 H23 0.9500 . ?
C24 C25 1.394(3) . ?
C24 H24 0.9500 . ?
C25 C26 1.389(3) . ?
C25 H25 0.9500 . ?
C26 C27 1.379(3) . ?
C26 H26 0.9500 . ?
C27 H27 0.9500 . ?
C28 C29 1.379(3) . ?
C28 H28 0.9500 . ?
C29 C30 1.358(3) . ?
C29 H29 0.9500 . ?
C30 C31 1.387(3) . ?
C30 H30 0.9500 . ?
C31 C32 1.384(3) . ?
C31 H31 0.9500 . ?
C32 H32 0.9500 . ?
C33 H33A 0.9800 . ?
C33 H33B 0.9800 . ?
C33 H33C 0.9800 . ?

loop_
_geom_torsion_atom_site_label_1
_geom_torsion_atom_site_label_2
_geom_torsion_atom_site_label_3
_geom_torsion_atom_site_label_4
_geom_torsion
_geom_torsion_site_symmetry_1
_geom_torsion_site_symmetry_2
_geom_torsion_site_symmetry_3
_geom_torsion_site_symmetry_4
_geom_torsion_publ_flag
O4 S1 N1 C22 -174.43(15) . . . . ?
O3 S1 N1 C22 -45.15(18) . . . . ?
C16 S1 N1 C22 71.39(17) . . . . ?
O4 S1 N1 Pd1 32.42(11) . . . . ?
O3 S1 N1 Pd1 161.69(8) . . . . ?
C16 S1 N1 Pd1 -81.77(10) . . . . ?
C8 P1 C1 C2 123.91(17) . . . . ?
C15 P1 C1 C2 -124.70(17) . . . . ?
Pd1 P1 C1 C2 0.95(18) . . . . ?
C8 P1 C1 C6 -59.93(19) . . . . ?
C15 P1 C1 C6 51.47(19) . . . . ?
Pd1 P1 C1 C6 177.11(15) . . . . ?
C6 C1 C2 C3 -0.1(3) . . . . ?
P1 C1 C2 C3 176.29(17) . . . . ?
C1 C2 C3 C4 -1.2(3) . . . . ?
C2 C3 C4 C5 1.0(4) . . . . ?
C3 C4 C5 C6 0.4(4) . . . . ?
C7 O1 C6 C5 3.9(3) . . . . ?
C7 O1 C6 C1 -176.38(19) . . . . ?
C4 C5 C6 O1 178.0(2) . . . . ?
C4 C5 C6 C1 -1.7(3) . . . . ?
C2 C1 C6 O1 -178.19(18) . . . . ?
P1 C1 C6 O1 5.7(3) . . . . ?
C2 C1 C6 C5 1.5(3) . . . . ?
P1 C1 C6 C5 -174.62(16) . . . . ?
C1 P1 C8 C9 -14.0(2) . . . . ?
C15 P1 C8 C9 -126.01(17) . . . . ?
Pd1 P1 C8 C9 109.14(17) . . . . ?
C1 P1 C8 C13 174.68(16) . . . . ?
C15 P1 C8 C13 62.64(18) . . . . ?
Pd1 P1 C8 C13 -62.20(17) . . . . ?
C13 C8 C9 C10 -0.7(3) . . . . ?
P1 C8 C9 C10 -171.98(17) . . . . ?
C8 C9 C10 C11 -0.7(3) . . . . ?
C9 C10 C11 C12 -0.1(4) . . . . ?
C10 C11 C12 C13 2.2(4) . . . . ?
C14 O2 C13 C12 7.2(3) . . . . ?
C14 O2 C13 C8 -173.64(19) . . . . ?
C11 C12 C13 O2 175.5(2) . . . . ?
C11 C12 C13 C8 -3.6(3) . . . . ?
C9 C8 C13 O2 -176.32(18) . . . . ?
P1 C8 C13 O2 -4.6(3) . . . . ?
C9 C8 C13 C12 2.9(3) . . . . ?
P1 C8 C13 C12 174.57(17) . . . . ?
C8 P1 C15 C20 20.76(18) . . . . ?
C1 P1 C15 C20 -92.39(17) . . . . ?
Pd1 P1 C15 C20 143.68(14) . . . . ?
C8 P1 C15 C16 -156.06(16) . . . . ?
C1 P1 C15 C16 90.79(17) . . . . ?
Pd1 P1 C15 C16 -33.14(18) . . . . ?
C20 C15 C16 C17 0.4(3) . . . . ?
P1 C15 C16 C17 177.24(15) . . . . ?
C20 C15 C16 S1 -175.47(15) . . . . ?
P1 C15 C16 S1 1.4(2) . . . . ?
O4 S1 C16 C17 130.76(16) . . . . ?
O3 S1 C16 C17 5.70(19) . . . . ?
N1 S1 C16 C17 -115.40(16) . . . . ?
O4 S1 C16 C15 -53.34(18) . . . . ?
O3 S1 C16 C15 -178.40(16) . . . . ?
N1 S1 C16 C15 60.50(18) . . . . ?
C15 C16 C17 C18 -0.3(3) . . . . ?
S1 C16 C17 C18 175.66(16) . . . . ?
C16 C17 C18 C19 0.0(3) . . . . ?
C17 C18 C19 C20 0.1(3) . . . . ?
C17 C18 C19 C21 -179.2(2) . . . . ?
C16 C15 C20 C19 -0.2(3) . . . . ?
P1 C15 C20 C19 -177.18(16) . . . . ?
C18 C19 C20 C15 0.0(3) . . . . ?
C21 C19 C20 C15 179.31(19) . . . . ?
S1 N1 C22 C27 9.5(3) . . . . ?
Pd1 N1 C22 C27 158.97(16) . . . . ?
S1 N1 C22 C23 -173.97(15) . . . . ?
Pd1 N1 C22 C23 -24.5(2) . . . . ?
C27 C22 C23 C24 4.5(3) . . . . ?
N1 C22 C23 C24 -172.25(19) . . . . ?
C22 C23 C24 C25 -2.4(3) . . . . ?
C23 C24 C25 C26 -0.6(3) . . . . ?
C24 C25 C26 C27 1.2(3) . . . . ?
C25 C26 C27 C22 1.1(3) . . . . ?
C23 C22 C27 C26 -3.9(3) . . . . ?
N1 C22 C27 C26 172.57(19) . . . . ?
C32 N2 C28 C29 -1.1(3) . . . . ?
Pd1 N2 C28 C29 -177.49(16) . . . . ?
N2 C28 C29 C30 0.4(3) . . . . ?
C28 C29 C30 C31 1.5(4) . . . . ?
C29 C30 C31 C32 -2.5(4) . . . . ?
C28 N2 C32 C31 -0.1(4) . . . . ?
Pd1 N2 C32 C31 176.6(2) . . . . ?
C30 C31 C32 N2 1.9(5) . . . . ?
